data_4118781
loop_
_publ_author_name
'Xiao Shen'
'Wei Zhang'
'Chuanfa Ni'
'Yucheng Gu'
'Jinbo Hu'

_publ_section_title
;
 Tuning the Reactivity of Difluoromethyl Sulfoximines from Electrophilic
 to Nucleophilic: Stereoselective Nucleophilic Difluoromethylation of Aryl
 Ketones
;
_journal_name_full 'Journal of the American Chemical Society'
_journal_page_first 16999
_journal_page_last 17002
_journal_paper_doi 10.1021/ja308419a
_journal_volume 134
_journal_year 2012
_chemical_absolute_configuration ad
_chemical_formula_moiety 'C14 H12 Br F2 N O2 S'
_chemical_formula_sum 'C14 H12 Br F2 N O2 S'
_chemical_formula_weight 376.22
_chemical_name_systematic
; 
 ? 
;
_space_group_IT_number 19
_symmetry_cell_setting orthorhombic
_symmetry_space_group_name_Hall 'P 2ac 2ab'
_symmetry_space_group_name_H-M 'P 21 21 21'
_atom_sites_solution_hydrogens geom
_atom_sites_solution_primary direct
_atom_sites_solution_secondary difmap
_audit_creation_method SHELXL-97
_cell_angle_alpha 90.00
_cell_angle_beta 90.00
_cell_angle_gamma 90.00
_cell_formula_units_Z 4
_cell_length_a 5.9675(12)
_cell_length_b 10.996(2)
_cell_length_c 22.753(5)
_cell_measurement_reflns_used 6119
_cell_measurement_temperature 296(2)
_cell_measurement_theta_max 66.94
_cell_measurement_theta_min 3.89
_cell_volume 1493.0(5)
_computing_cell_refinement 'Bruker SAINT'
_computing_data_collection 'Bruker APEX2'
_computing_data_reduction 'Bruker SAINT'
_computing_molecular_graphics 'Bruker SHELXTL'
_computing_publication_material 'Bruker SHELXTL'
_computing_structure_refinement 'SHELXL-97 (Sheldrick, 2008)'
_computing_structure_solution 'SHELXS-97 (Sheldrick, 2008)'
_diffrn_ambient_temperature 296(2)
_diffrn_measured_fraction_theta_full 0.950
_diffrn_measured_fraction_theta_max 0.950
_diffrn_measurement_device_type 'Bruker APEX-II CCD'
_diffrn_measurement_method '\f and \w scans'
_diffrn_radiation_monochromator graphite
_diffrn_radiation_source 'fine-focus sealed tube'
_diffrn_radiation_type CuK\a
_diffrn_radiation_wavelength 1.54178
_diffrn_reflns_av_R_equivalents 0.0293
_diffrn_reflns_av_sigmaI/netI 0.0319
_diffrn_reflns_limit_h_max 6
_diffrn_reflns_limit_h_min -6
_diffrn_reflns_limit_k_max 13
_diffrn_reflns_limit_k_min -10
_diffrn_reflns_limit_l_max 27
_diffrn_reflns_limit_l_min -25
_diffrn_reflns_number 6688
_diffrn_reflns_theta_full 66.94
_diffrn_reflns_theta_max 66.94
_diffrn_reflns_theta_min 3.89
_exptl_absorpt_coefficient_mu 5.308
_exptl_absorpt_correction_T_max 0.6189
_exptl_absorpt_correction_T_min 0.1652
_exptl_absorpt_correction_type multi-scan
_exptl_absorpt_process_details sadabs
_exptl_crystal_colour colorless
_exptl_crystal_density_diffrn 1.674
_exptl_crystal_description column
_exptl_crystal_F_000 752
_exptl_crystal_size_max 0.53
_exptl_crystal_size_mid 0.12
_exptl_crystal_size_min 0.10
_refine_diff_density_max 0.750
_refine_diff_density_min -0.481
_refine_diff_density_rms 0.054
_refine_ls_abs_structure_details 'Flack H D (1983), Acta Cryst. A39, 876-881'
_refine_ls_abs_structure_Flack 0.06(3)
_refine_ls_extinction_coef 0.0049(3)
_refine_ls_extinction_expression Fc^*^=kFc[1+0.001xFc^2^\l^3^/sin(2\q)]^-1/4^
_refine_ls_extinction_method SHELXL
_refine_ls_goodness_of_fit_ref 1.052
_refine_ls_hydrogen_treatment mixed
_refine_ls_matrix_type full
_refine_ls_number_parameters 195
_refine_ls_number_reflns 2488
_refine_ls_number_restraints 0
_refine_ls_restrained_S_all 1.052
_refine_ls_R_factor_all 0.0337
_refine_ls_R_factor_gt 0.0333
_refine_ls_shift/su_max 0.001
_refine_ls_shift/su_mean 0.000
_refine_ls_structure_factor_coef Fsqd
_refine_ls_weighting_details 'calc w=1/[\s^2^(Fo^2^)+(0.0395P)^2^+1.1550P] where P=(Fo^2^+2Fc^2^)/3'
_refine_ls_weighting_scheme calc
_refine_ls_wR_factor_gt 0.0901
_refine_ls_wR_factor_ref 0.0905
_reflns_number_gt 2449
_reflns_number_total 2488
_reflns_threshold_expression >2sigma(I)
_cod_data_source_file ja308419a_si_003.cif
_cod_data_source_block 053
_cod_database_code 4118781

loop_
_symmetry_equiv_pos_as_xyz
'x, y, z'
'-x+1/2, -y, z+1/2'
'-x, y+1/2, -z+1/2'
'x+1/2, -y+1/2, -z'

loop_
_atom_site_label
_atom_site_type_symbol
_atom_site_fract_x
_atom_site_fract_y
_atom_site_fract_z
_atom_site_U_iso_or_equiv
_atom_site_adp_type
_atom_site_occupancy
_atom_site_symmetry_multiplicity
_atom_site_calc_flag
_atom_site_refinement_flags
Br1 Br 0.76484(11) 0.65853(4) 0.83969(2) 0.0821(2) Uani 1 1 d .
S1 S 0.78992(15) 1.19904(7) 1.12233(3) 0.0413(2) Uani 1 1 d .
F1 F 1.0471(4) 1.0589(2) 1.05797(9) 0.0523(5) Uani 1 1 d .
F2 F 0.7593(5) 0.96755(16) 1.09640(8) 0.0557(5) Uani 1 1 d .
N1 N 0.5475(6) 1.2316(3) 1.12874(15) 0.0571(8) Uani 1 1 d .
H1B H 0.472(8) 1.261(4) 1.101(2) 0.061(14) Uiso 1 1 d .
O1 O 0.7607(5) 1.1972(2) 0.98830(10) 0.0498(6) Uani 1 1 d .
H1A H 0.6831 1.2127 0.9595 0.075 Uiso 1 1 calc R
O2 O 0.9594(5) 1.2867(2) 1.10520(11) 0.0569(7) Uani 1 1 d .
C1 C 0.7158(6) 0.9782(3) 0.97306(13) 0.0400(7) Uani 1 1 d .
C2 C 0.5465(7) 0.8920(4) 0.96909(17) 0.0520(9) Uani 1 1 d .
H2B H 0.4203 0.8997 0.9928 0.062 Uiso 1 1 calc R
C3 C 0.5614(7) 0.7956(4) 0.93095(17) 0.0563(9) Uani 1 1 d .
H3A H 0.4465 0.7387 0.9284 0.068 Uiso 1 1 calc R
C4 C 0.7501(8) 0.7853(3) 0.89668(14) 0.0532(9) Uani 1 1 d .
C5 C 0.9226(7) 0.8663(4) 0.90055(16) 0.0545(9) Uani 1 1 d .
H5A H 1.0507 0.8559 0.8778 0.065 Uiso 1 1 calc R
C6 C 0.9055(7) 0.9643(4) 0.93863(15) 0.0493(8) Uani 1 1 d .
H6A H 1.0213 1.0207 0.9411 0.059 Uiso 1 1 calc R
C7 C 0.6897(6) 1.0870(3) 1.01334(14) 0.0404(7) Uani 1 1 d .
H7A H 0.5313 1.0947 1.0241 0.048 Uiso 1 1 calc R
C8 C 0.8258(6) 1.0702(3) 1.06890(14) 0.0414(8) Uani 1 1 d .
C9 C 0.8686(6) 1.1314(3) 1.18954(13) 0.0430(8) Uani 1 1 d .
C10 C 0.7195(8) 1.0564(3) 1.21846(15) 0.0550(9) Uani 1 1 d .
H10A H 0.5766 1.0431 1.2035 0.066 Uiso 1 1 calc R
C11 C 0.7870(10) 1.0010(4) 1.27032(16) 0.0700(13) Uani 1 1 d .
H11A H 0.6904 0.9488 1.2901 0.084 Uiso 1 1 calc R
C12 C 0.9970(10) 1.0238(5) 1.29219(18) 0.0769(15) Uani 1 1 d .
H12A H 1.0419 0.9871 1.3271 0.092 Uiso 1 1 calc R
C13 C 1.1414(8) 1.0999(5) 1.26332(18) 0.0741(14) Uani 1 1 d .
H13A H 1.2820 1.1155 1.2792 0.089 Uiso 1 1 calc R
C14 C 1.0807(7) 1.1537(4) 1.21084(15) 0.0532(9) Uani 1 1 d .
H14A H 1.1801 1.2035 1.1905 0.064 Uiso 1 1 calc R

loop_
_atom_site_aniso_label
_atom_site_aniso_U_11
_atom_site_aniso_U_22
_atom_site_aniso_U_33
_atom_site_aniso_U_23
_atom_site_aniso_U_13
_atom_site_aniso_U_12
Br1 0.1171(5) 0.0604(3) 0.0687(3) -0.0258(2) -0.0018(3) 0.0137(3)
S1 0.0553(5) 0.0392(4) 0.0294(3) -0.0002(3) 0.0033(3) -0.0020(3)
F1 0.0511(13) 0.0654(13) 0.0404(10) -0.0053(10) -0.0031(8) 0.0099(10)
F2 0.0878(16) 0.0396(9) 0.0397(9) 0.0055(7) 0.0044(11) -0.0038(12)
N1 0.066(2) 0.060(2) 0.0454(18) 0.0024(15) 0.0001(15) 0.0175(16)
O1 0.0660(16) 0.0427(11) 0.0406(11) 0.0057(9) -0.0110(12) -0.0045(12)
O2 0.0822(19) 0.0520(14) 0.0365(13) -0.0020(11) 0.0083(12) -0.0157(14)
C1 0.0444(19) 0.0424(16) 0.0332(14) 0.0010(12) -0.0037(13) 0.0010(14)
C2 0.052(2) 0.053(2) 0.051(2) -0.0047(17) 0.0040(16) -0.0046(17)
C3 0.065(3) 0.0470(19) 0.057(2) -0.0074(18) -0.0015(18) -0.0068(19)
C4 0.078(3) 0.0430(16) 0.0384(16) -0.0074(13) -0.0072(18) 0.006(2)
C5 0.059(2) 0.066(2) 0.0392(18) -0.0052(17) 0.0090(16) 0.0044(18)
C6 0.049(2) 0.056(2) 0.0429(18) 0.0037(17) 0.0000(15) -0.0064(16)
C7 0.043(2) 0.0411(16) 0.0376(15) -0.0002(13) 0.0000(13) -0.0008(13)
C8 0.055(2) 0.0362(15) 0.0328(15) 0.0003(12) 0.0039(13) -0.0008(14)
C9 0.059(2) 0.0445(18) 0.0258(14) -0.0026(14) 0.0048(13) 0.0057(15)
C10 0.067(3) 0.058(2) 0.0399(17) 0.0036(15) 0.0050(17) -0.001(2)
C11 0.112(4) 0.060(2) 0.0385(18) 0.0082(16) 0.016(2) 0.005(3)
C12 0.114(4) 0.083(3) 0.0341(19) 0.003(2) -0.002(2) 0.042(3)
C13 0.068(3) 0.113(4) 0.042(2) -0.008(2) -0.0093(19) 0.027(3)
C14 0.055(2) 0.069(2) 0.0354(17) -0.0052(17) 0.0039(15) 0.0007(18)

loop_
_atom_type_symbol
_atom_type_description
_atom_type_scat_dispersion_real
_atom_type_scat_dispersion_imag
_atom_type_scat_source
C C 0.0181 0.0091 'International Tables Vol C Tables 4.2.6.8 and 6.1.1.4'
H H 0.0000 0.0000 'International Tables Vol C Tables 4.2.6.8 and 6.1.1.4'
N N 0.0311 0.0180 'International Tables Vol C Tables 4.2.6.8 and 6.1.1.4'
O O 0.0492 0.0322 'International Tables Vol C Tables 4.2.6.8 and 6.1.1.4'
F F 0.0727 0.0534 'International Tables Vol C Tables 4.2.6.8 and 6.1.1.4'
S S 0.3331 0.5567 'International Tables Vol C Tables 4.2.6.8 and 6.1.1.4'
Br Br -0.6763 1.2805 'International Tables Vol C Tables 4.2.6.8 and 6.1.1.4'

loop_
_geom_angle_atom_site_label_1
_geom_angle_atom_site_label_2
_geom_angle_atom_site_label_3
_geom_angle
O2 S1 N1 122.7(2)
O2 S1 C9 109.12(17)
N1 S1 C9 105.87(18)
O2 S1 C8 104.35(15)
N1 S1 C8 110.69(18)
C9 S1 C8 102.29(15)
S1 N1 H1B 122(3)
C7 O1 H1A 109.5
C6 C1 C2 118.9(3)
C6 C1 C7 120.9(3)
C2 C1 C7 120.3(3)
C3 C2 C1 121.4(4)
C3 C2 H2B 119.3
C1 C2 H2B 119.3
C2 C3 C4 118.4(4)
C2 C3 H3A 120.8
C4 C3 H3A 120.8
C5 C4 C3 121.8(3)
C5 C4 Br1 119.1(3)
C3 C4 Br1 119.0(3)
C4 C5 C6 119.5(4)
C4 C5 H5A 120.3
C6 C5 H5A 120.3
C1 C6 C5 120.0(3)
C1 C6 H6A 120.0
C5 C6 H6A 120.0
O1 C7 C8 106.4(3)
O1 C7 C1 113.9(2)
C8 C7 C1 110.7(3)
O1 C7 H7A 108.6
C8 C7 H7A 108.6
C1 C7 H7A 108.6
F1 C8 F2 107.2(3)
F1 C8 C7 112.5(3)
F2 C8 C7 109.4(3)
F1 C8 S1 107.5(2)
F2 C8 S1 107.3(2)
C7 C8 S1 112.8(2)
C14 C9 C10 122.1(3)
C14 C9 S1 118.3(3)
C10 C9 S1 119.6(3)
C9 C10 C11 118.7(5)
C9 C10 H10A 120.6
C11 C10 H10A 120.6
C12 C11 C10 119.6(5)
C12 C11 H11A 120.2
C10 C11 H11A 120.2
C13 C12 C11 120.9(4)
C13 C12 H12A 119.6
C11 C12 H12A 119.6
C12 C13 C14 120.8(5)
C12 C13 H13A 119.6
C14 C13 H13A 119.6
C9 C14 C13 118.0(4)
C9 C14 H14A 121.0
C13 C14 H14A 121.0

loop_
_geom_bond_atom_site_label_1
_geom_bond_atom_site_label_2
_geom_bond_distance
Br1 C4 1.905(3)
S1 O2 1.450(3)
S1 N1 1.497(4)
S1 C9 1.764(3)
S1 C8 1.879(3)
F1 C8 1.350(4)
F2 C8 1.350(4)
N1 H1B 0.84(5)
O1 C7 1.404(4)
O1 H1A 0.8200
C1 C6 1.385(5)
C1 C2 1.388(5)
C1 C7 1.515(4)
C2 C3 1.373(5)
C2 H2B 0.9300
C3 C4 1.375(6)
C3 H3A 0.9300
C4 C5 1.365(6)
C5 C6 1.387(5)
C5 H5A 0.9300
C6 H6A 0.9300
C7 C8 1.514(5)
C7 H7A 0.9800
C9 C14 1.377(6)
C9 C10 1.380(6)
C10 C11 1.387(5)
C10 H10A 0.9300
C11 C12 1.371(8)
C11 H11A 0.9300
C12 C13 1.369(8)
C12 H12A 0.9300
C13 C14 1.381(6)
C13 H13A 0.9300
C14 H14A 0.9300

loop_
_geom_hbond_atom_site_label_D
_geom_hbond_atom_site_label_H
_geom_hbond_atom_site_label_A
_geom_hbond_distance_DH
_geom_hbond_distance_HA
_geom_hbond_distance_DA
_geom_hbond_angle_DHA
_geom_hbond_site_symmetry_A
O1 H1A O2 0.82 1.99 2.791(4) 166.3 4_477
N1 H1B O1 0.84(5) 2.44(5) 3.261(4) 168(4) 4_477

loop_
_geom_torsion_atom_site_label_1
_geom_torsion_atom_site_label_2
_geom_torsion_atom_site_label_3
_geom_torsion_atom_site_label_4
_geom_torsion
C6 C1 C2 C3 -1.6(6)
C7 C1 C2 C3 176.9(3)
C1 C2 C3 C4 0.6(6)
C2 C3 C4 C5 1.3(6)
C2 C3 C4 Br1 -175.7(3)
C3 C4 C5 C6 -2.1(6)
Br1 C4 C5 C6 174.9(3)
C2 C1 C6 C5 0.7(5)
C7 C1 C6 C5 -177.7(3)
C4 C5 C6 C1 1.0(5)
C6 C1 C7 O1 41.4(4)
C2 C1 C7 O1 -137.1(3)
C6 C1 C7 C8 -78.4(4)
C2 C1 C7 C8 103.1(4)
O1 C7 C8 F1 -63.3(3)
C1 C7 C8 F1 60.9(4)
O1 C7 C8 F2 177.7(3)
C1 C7 C8 F2 -58.1(4)
O1 C7 C8 S1 58.4(3)
C1 C7 C8 S1 -177.3(2)
O2 S1 C8 F1 36.3(3)
N1 S1 C8 F1 170.2(2)
C9 S1 C8 F1 -77.4(2)
O2 S1 C8 F2 151.3(3)
N1 S1 C8 F2 -74.8(3)
C9 S1 C8 F2 37.6(3)
O2 S1 C8 C7 -88.2(3)
N1 S1 C8 C7 45.7(3)
C9 S1 C8 C7 158.1(2)
O2 S1 C9 C14 -9.7(3)
N1 S1 C9 C14 -143.6(3)
C8 S1 C9 C14 100.4(3)
O2 S1 C9 C10 171.7(3)
N1 S1 C9 C10 37.8(3)
C8 S1 C9 C10 -78.2(3)
C14 C9 C10 C11 -0.5(6)
S1 C9 C10 C11 178.0(3)
C9 C10 C11 C12 1.3(6)
C10 C11 C12 C13 -0.4(7)
C11 C12 C13 C14 -1.3(7)
C10 C9 C14 C13 -1.1(6)
S1 C9 C14 C13 -179.6(3)
C12 C13 C14 C9 2.0(7)
